data_2312402
loop_
_publ_author_name
'Anzaldo, Bertin'
'Moreno Morales, Gloria E.'
'Villamizar C, Claudia P'
'Mendoza, &#xc1;ngel'
'Hern&#xe1;ndez T&#xe9;llez, Guadalupe'

_publ_section_title
;
 (<i>S</i>)-(+)-1-(4-Bromo-phen-yl)-<i>N</i>-[(4-methoxyphen-yl)methyl-idene]ethyl-amine
 and
 bis-{(<i>S</i>)-(+)-1-(4-bromo-phen-yl)-<i>N</i>-[(4-methoxyphen-yl)methyl-idene]ethyl-amine-&#x3ba;<i>N</i>}di-chlorido-palladium(II).
;
_journal_coeditor_code EE2003
_journal_issue 'Pt 2'
_journal_name_full 'Acta crystallographica. Section E, Crystallographic communications'
_journal_page_first 213
_journal_page_last 217
_journal_paper_doi 10.1107/S2056989024000690
_journal_volume 80
_journal_year 2024
_chemical_absolute_configuration rmad
_chemical_formula_iupac 'C16 H16 Br N O'
_chemical_formula_moiety 'C16 H16 Br N O'
_chemical_formula_sum 'C16 H16 Br N O'
_chemical_formula_weight 318.21
_chemical_name_systematic (<i>S</i>)-(+)-1-(4-Bromophenyl)-<i>N</i>-[(4-methoxyphenyl)methylidene]ethylamine
_space_group_crystal_system orthorhombic
_space_group_IT_number 19
_space_group_name_Hall 'P 2ac 2ab'
_space_group_name_H-M_alt 'P 21 21 21'
_atom_sites_solution_hydrogens geom
_audit_creation_method
;
Olex2 1.5
(compiled 2023.08.24 svn.re1ec1418 for OlexSys, GUI svn.r6817)
;
_cell_angle_alpha 90
_cell_angle_beta 90
_cell_angle_gamma 90
_cell_formula_units_Z 4
_cell_length_a 5.6599(11)
_cell_length_b 7.9243(10)
_cell_length_c 34.353(5)
_cell_measurement_reflns_used 2110
_cell_measurement_temperature 293(2)
_cell_measurement_theta_max 19.8710
_cell_measurement_theta_min 3.5210
_cell_volume 1540.8(4)
_computing_cell_refinement
;
CrysAlis PRO (Rigaku OD, 2015)
;
_computing_data_collection
;
CrysAlis PRO (Rigaku OD, 2015)
;
_computing_data_reduction
;
CrysAlis PRO (Rigaku OD, 2015)
;
_computing_molecular_graphics
;
OLEX2 (Dolomanov <i>et al.</i>,  2009)
;
_computing_publication_material
;
OLEX2 (Dolomanov <i>et al.</i>,  2009)
;
_computing_structure_refinement
;
SHELXL2019 (Sheldrick, 2015<i>b</i>)
;
_computing_structure_solution
;
SHELXS (Sheldrick, 2008) and SHELXT (Sheldrick, 2015<i>a</i>)
;
_diffrn_ambient_temperature 293(2)
_diffrn_detector_area_resol_mean 5.2782
_diffrn_measured_fraction_theta_full 0.992
_diffrn_measured_fraction_theta_max 0.992
_diffrn_measurement_device 'four-circle diffractometer'
_diffrn_measurement_device_type 'Rigaku Xcalibur Atlas Gemini'
_diffrn_measurement_method '\w scans'
_diffrn_radiation_type MoK\a
_diffrn_radiation_wavelength 0.71073
_diffrn_reflns_av_R_equivalents 0.0496
_diffrn_reflns_av_unetI/netI 0.0512
_diffrn_reflns_limit_h_max 6
_diffrn_reflns_limit_h_min -6
_diffrn_reflns_limit_k_max 9
_diffrn_reflns_limit_k_min -9
_diffrn_reflns_limit_l_max 41
_diffrn_reflns_limit_l_min -41
_diffrn_reflns_number 9633
_diffrn_reflns_theta_full 25.543
_diffrn_reflns_theta_max 25.543
_diffrn_reflns_theta_min 3.126
_exptl_absorpt_coefficient_mu 2.660
_exptl_absorpt_correction_T_max 0.953
_exptl_absorpt_correction_T_min 0.840
_exptl_absorpt_correction_type analytical
_exptl_absorpt_process_details
;
(CrysAlis PRO; Rigaku OD, 2015)
;
_exptl_crystal_colour 'clear colourless'
_exptl_crystal_density_diffrn 1.372
_exptl_crystal_description plate
_exptl_crystal_F_000 648
_exptl_crystal_size_max 0.4
_exptl_crystal_size_mid 0.252
_exptl_crystal_size_min 0.083
_refine_diff_density_max 0.210
_refine_diff_density_min -0.210
_refine_ls_abs_structure_details
;
Flack <i>x</i> determined using 403 quotients [(I+)-(I-)]/[(I+)+(I-)]
(Parsons <i>et al.</i>,  2013)
;
_refine_ls_abs_structure_Flack -0.026(9)
_refine_ls_extinction_coef 0.0040(14)
_refine_ls_extinction_expression Fc^*^=kFc[1+0.001xFc^2^\l^3^/sin(2\q)]^-1/4^
_refine_ls_extinction_method
;
SHELXL2019 (Sheldrick, 2015<i>a</i>)
;
_refine_ls_goodness_of_fit_ref 1.046
_refine_ls_hydrogen_treatment constr
_refine_ls_matrix_type full
_refine_ls_number_parameters 175
_refine_ls_number_reflns 2852
_refine_ls_number_restraints 0
_refine_ls_restrained_S_all 1.046
_refine_ls_R_factor_all 0.1136
_refine_ls_R_factor_gt 0.0508
_refine_ls_shift/su_max 0.000
_refine_ls_shift/su_mean 0.000
_refine_ls_structure_factor_coef Fsqd
_refine_ls_weighting_details 'w=1/[\s^2^(Fo^2^)+(0.0386P)^2^+0.0945P] where P=(Fo^2^+2Fc^2^)/3'
_refine_ls_weighting_scheme calc
_refine_ls_wR_factor_gt 0.0945
_refine_ls_wR_factor_ref 0.1160
_reflns_number_gt 1534
_reflns_number_total 2852
_reflns_threshold_expression 'I > 2\s(I)'
_cod_data_source_file ee2003.cif
_cod_data_source_block I
_cod_database_code 2312402
_shelx_space_group_comment
;
The symmetry employed for this shelxl refinement is uniquely defined
by the following loop, which should always be used as a source of
symmetry information in preference to the above space-group names.
They are only intended as comments.
;

loop_
_space_group_symop_operation_xyz
'x, y, z'
'-x+1/2, -y, z+1/2'
'x+1/2, -y+1/2, -z'
'-x, y+1/2, -z+1/2'

loop_
_atom_site_type_symbol
_atom_site_label
_atom_site_fract_x
_atom_site_fract_y
_atom_site_fract_z
_atom_site_U_iso_or_equiv
_atom_site_adp_type
_atom_site_calc_flag
_atom_site_occupancy
_atom_site_disorder_assembly
_atom_site_disorder_group
Br Br1 0.2389(2) 1.09813(9) 0.52206(2) 0.1427(6) Uani d 1 . .
O O1 0.3517(9) 0.4597(6) 0.82998(17) 0.0963(15) Uani d 1 . .
N N1 0.0282(11) 0.4666(6) 0.65137(19) 0.0844(16) Uani d 1 . .
C C1 0.0099(12) 0.4345(8) 0.6097(2) 0.084(2) Uani d 1 . .
H H1 0.126103 0.348253 0.602570 0.101 Uiso calc 1 . .
C C2 -0.2363(13) 0.3682(8) 0.6005(2) 0.110(2) Uani d 1 . .
H H2A -0.275397 0.278804 0.618246 0.165 Uiso calc 1 . .
H H2B -0.239708 0.326065 0.574324 0.165 Uiso calc 1 . .
H H2C -0.349134 0.457944 0.603169 0.165 Uiso calc 1 . .
C C3 0.0642(11) 0.5963(8) 0.5870(2) 0.0720(17) Uani d 1 . .
C C4 0.2300(13) 0.6028(7) 0.55835(18) 0.0832(17) Uani d 1 . .
H H4 0.309999 0.504562 0.551551 0.100 Uiso calc 1 . .
C C5 0.2826(15) 0.7505(9) 0.53913(19) 0.0932(19) Uani d 1 . .
H H5 0.398557 0.751716 0.519944 0.112 Uiso calc 1 . .
C C6 0.1649(13) 0.8944(7) 0.5483(2) 0.084(2) Uani d 1 . .
C C7 -0.0019(15) 0.8945(10) 0.5770(3) 0.112(3) Uani d 1 . .
H H7 -0.084855 0.992153 0.583272 0.135 Uiso calc 1 . .
C C8 -0.0434(15) 0.7452(9) 0.5965(2) 0.113(3) Uani d 1 . .
H H8 -0.149839 0.745846 0.617120 0.136 Uiso calc 1 . .
C C9 0.1914(11) 0.3938(7) 0.6701(2) 0.0779(18) Uani d 1 . .
H H9 0.292991 0.323549 0.656296 0.093 Uiso calc 1 . .
C C10 0.2308(11) 0.4124(6) 0.71138(19) 0.0671(15) Uani d 1 . .
C C11 0.4256(12) 0.3396(8) 0.7274(3) 0.083(2) Uani d 1 . .
H H11 0.529551 0.280840 0.711440 0.100 Uiso calc 1 . .
C C12 0.4736(12) 0.3504(8) 0.7669(3) 0.083(2) Uani d 1 . .
H H12 0.607953 0.299154 0.777088 0.099 Uiso calc 1 . .
C C13 0.3233(12) 0.4364(8) 0.7909(2) 0.0732(17) Uani d 1 . .
C C14 0.1213(12) 0.5094(8) 0.7750(2) 0.080(2) Uani d 1 . .
H H14 0.015617 0.565927 0.791160 0.096 Uiso calc 1 . .
C C15 0.0768(11) 0.4989(7) 0.7360(2) 0.0722(19) Uani d 1 . .
H H15 -0.057410 0.549886 0.725702 0.087 Uiso calc 1 . .
C C16 0.5553(14) 0.3902(13) 0.8476(3) 0.137(3) Uani d 1 . .
H H16A 0.549264 0.409011 0.875188 0.206 Uiso calc 1 . .
H H16B 0.693720 0.443191 0.837058 0.206 Uiso calc 1 . .
H H16C 0.561135 0.271122 0.842523 0.206 Uiso calc 1 . .

loop_
_atom_site_aniso_label
_atom_site_aniso_U_11
_atom_site_aniso_U_22
_atom_site_aniso_U_33
_atom_site_aniso_U_12
_atom_site_aniso_U_13
_atom_site_aniso_U_23
Br1 0.2380(12) 0.0887(5) 0.1013(7) -0.0090(8) 0.0088(9) 0.0093(4)
O1 0.098(4) 0.097(3) 0.094(4) -0.004(3) 0.010(3) 0.018(3)
N1 0.091(4) 0.079(3) 0.084(5) 0.011(3) 0.020(4) -0.002(3)
C1 0.084(5) 0.070(4) 0.099(6) 0.018(4) 0.016(4) -0.001(4)
C2 0.101(5) 0.115(5) 0.114(6) -0.007(6) 0.002(6) -0.007(4)
C3 0.069(4) 0.070(4) 0.077(5) 0.008(4) 0.004(4) -0.010(4)
C4 0.091(4) 0.081(4) 0.078(4) 0.020(5) 0.007(5) -0.004(3)
C5 0.109(5) 0.095(5) 0.075(4) 0.002(5) 0.022(5) -0.005(4)
C6 0.115(6) 0.065(4) 0.072(5) 0.001(4) -0.013(4) -0.003(3)
C7 0.135(7) 0.081(5) 0.121(7) 0.038(5) 0.036(6) -0.003(5)
C8 0.119(6) 0.089(5) 0.132(7) 0.025(5) 0.047(6) 0.007(5)
C9 0.070(4) 0.056(3) 0.108(6) 0.012(4) 0.016(4) 0.004(3)
C10 0.060(4) 0.047(3) 0.094(5) 0.006(4) 0.025(4) 0.007(3)
C11 0.075(5) 0.064(4) 0.111(7) 0.022(3) 0.020(5) 0.007(4)
C12 0.066(4) 0.066(4) 0.117(7) 0.012(4) 0.009(5) 0.020(4)
C13 0.070(4) 0.056(4) 0.094(6) -0.005(3) 0.010(4) 0.016(4)
C14 0.077(5) 0.062(4) 0.102(7) 0.000(4) 0.030(5) 0.010(4)
C15 0.057(4) 0.060(4) 0.099(6) 0.001(3) 0.013(4) 0.012(4)
C16 0.104(6) 0.190(9) 0.117(8) -0.001(7) 0.002(6) 0.047(7)

loop_
_atom_type_symbol
_atom_type_description
_atom_type_scat_dispersion_real
_atom_type_scat_dispersion_imag
_atom_type_scat_source
C C 0.0033 0.0016 'International Tables Vol C Tables 4.2.6.8 and 6.1.1.4'
H H 0.0000 0.0000 'International Tables Vol C Tables 4.2.6.8 and 6.1.1.4'
Br Br -0.2901 2.4595 'International Tables Vol C Tables 4.2.6.8 and 6.1.1.4'
N N 0.0061 0.0033 'International Tables Vol C Tables 4.2.6.8 and 6.1.1.4'
O O 0.0106 0.0060 'International Tables Vol C Tables 4.2.6.8 and 6.1.1.4'

loop_
_exptl_crystal_face_index_h
_exptl_crystal_face_index_k
_exptl_crystal_face_index_l
_exptl_crystal_face_perp_dist
-7 0 -20 0.1170
0 11 -7 0.1065
2 -10 13 0.0891
7 1 19 0.1965
0 4 45 0.0667
1 -4 -45 0.0627
-4 0 41 0.1116
4 0 -41 0.1116
0 -1 48 0.0415
0 1 -48 0.0415
0 9 -30 0.0819

loop_
_geom_angle_atom_site_label_1
_geom_angle_atom_site_label_2
_geom_angle_atom_site_label_3
_geom_angle_site_symmetry_1
_geom_angle_site_symmetry_3
_geom_angle
_geom_angle_publ_flag
C13 O1 C16 . . 117.7(6) ?
C9 N1 C1 . . 118.1(6) ?
N1 C1 H1 . . 108.7 ?
N1 C1 C2 . . 109.2(6) ?
N1 C1 C3 . . 109.9(5) ?
C2 C1 H1 . . 108.7 ?
C2 C1 C3 . . 111.5(6) ?
C3 C1 H1 . . 108.7 ?
C1 C2 H2A . . 109.5 ?
C1 C2 H2B . . 109.5 ?
C1 C2 H2C . . 109.5 ?
H2A C2 H2B . . 109.5 ?
H2A C2 H2C . . 109.5 ?
H2B C2 H2C . . 109.5 ?
C4 C3 C1 . . 122.5(6) ?
C4 C3 C8 . . 116.5(6) ?
C8 C3 C1 . . 120.8(6) ?
C3 C4 H4 . . 119.1 ?
C3 C4 C5 . . 121.9(6) ?
C5 C4 H4 . . 119.1 ?
C4 C5 H5 . . 120.1 ?
C6 C5 C4 . . 119.8(7) ?
C6 C5 H5 . . 120.1 ?
C5 C6 Br1 . . 119.8(6) ?
C5 C6 C7 . . 120.5(6) ?
C7 C6 Br1 . . 119.7(6) ?
C6 C7 H7 . . 121.1 ?
C6 C7 C8 . . 117.9(7) ?
C8 C7 H7 . . 121.1 ?
C3 C8 C7 . . 123.3(7) ?
C3 C8 H8 . . 118.3 ?
C7 C8 H8 . . 118.3 ?
N1 C9 H9 . . 117.8 ?
N1 C9 C10 . . 124.5(6) ?
C10 C9 H9 . . 117.8 ?
C11 C10 C9 . . 118.7(6) ?
C11 C10 C15 . . 118.0(7) ?
C15 C10 C9 . . 123.3(6) ?
C10 C11 H11 . . 119.0 ?
C10 C11 C12 . . 121.9(6) ?
C12 C11 H11 . . 119.0 ?
C11 C12 H12 . . 120.0 ?
C13 C12 C11 . . 120.0(7) ?
C13 C12 H12 . . 120.0 ?
O1 C13 C12 . . 126.0(7) ?
O1 C13 C14 . . 115.2(7) ?
C12 C13 C14 . . 118.8(8) ?
C13 C14 H14 . . 119.7 ?
C15 C14 C13 . . 120.7(7) ?
C15 C14 H14 . . 119.7 ?
C10 C15 H15 . . 119.7 ?
C14 C15 C10 . . 120.6(6) ?
C14 C15 H15 . . 119.7 ?
O1 C16 H16A . . 109.5 ?
O1 C16 H16B . . 109.5 ?
O1 C16 H16C . . 109.5 ?
H16A C16 H16B . . 109.5 ?
H16A C16 H16C . . 109.5 ?
H16B C16 H16C . . 109.5 ?

loop_
_geom_bond_atom_site_label_1
_geom_bond_atom_site_label_2
_geom_bond_site_symmetry_2
_geom_bond_distance
_geom_bond_publ_flag
Br1 C6 . 1.895(6) ?
O1 C13 . 1.363(8) ?
O1 C16 . 1.413(8) ?
N1 C1 . 1.456(8) ?
N1 C9 . 1.265(7) ?
C1 H1 . 0.9800 ?
C1 C2 . 1.523(9) ?
C1 C3 . 1.532(9) ?
C2 H2A . 0.9600 ?
C2 H2B . 0.9600 ?
C2 H2C . 0.9600 ?
C3 C4 . 1.362(8) ?
C3 C8 . 1.367(8) ?
C4 H4 . 0.9300 ?
C4 C5 . 1.377(8) ?
C5 H5 . 0.9300 ?
C5 C6 . 1.357(9) ?
C6 C7 . 1.367(9) ?
C7 H7 . 0.9300 ?
C7 C8 . 1.379(10) ?
C8 H8 . 0.9300 ?
C9 H9 . 0.9300 ?
C9 C10 . 1.444(8) ?
C10 C11 . 1.361(9) ?
C10 C15 . 1.393(8) ?
C11 H11 . 0.9300 ?
C11 C12 . 1.387(9) ?
C12 H12 . 0.9300 ?
C12 C13 . 1.367(9) ?
C13 C14 . 1.393(8) ?
C14 H14 . 0.9300 ?
C14 C15 . 1.369(8) ?
C15 H15 . 0.9300 ?
C16 H16A . 0.9600 ?
C16 H16B . 0.9600 ?
C16 H16C . 0.9600 ?

loop_
_geom_torsion_atom_site_label_1
_geom_torsion_atom_site_label_2
_geom_torsion_atom_site_label_3
_geom_torsion_atom_site_label_4
_geom_torsion_site_symmetry_1
_geom_torsion_site_symmetry_2
_geom_torsion_site_symmetry_3
_geom_torsion_site_symmetry_4
_geom_torsion
_geom_torsion_publ_flag
Br1 C6 C7 C8 . . . . -177.3(6) ?
O1 C13 C14 C15 . . . . 178.1(6) ?
N1 C1 C3 C4 . . . . 126.6(7) ?
N1 C1 C3 C8 . . . . -49.3(9) ?
N1 C9 C10 C11 . . . . -174.0(6) ?
N1 C9 C10 C15 . . . . 7.2(9) ?
C1 N1 C9 C10 . . . . -179.6(6) ?
C1 C3 C4 C5 . . . . -177.7(7) ?
C1 C3 C8 C7 . . . . -179.8(8) ?
C2 C1 C3 C4 . . . . -112.2(7) ?
C2 C1 C3 C8 . . . . 72.0(9) ?
C3 C4 C5 C6 . . . . -1.1(11) ?
C4 C3 C8 C7 . . . . 4.1(12) ?
C4 C5 C6 Br1 . . . . 179.6(5) ?
C4 C5 C6 C7 . . . . 1.5(11) ?
C5 C6 C7 C8 . . . . 0.8(12) ?
C6 C7 C8 C3 . . . . -3.7(13) ?
C8 C3 C4 C5 . . . . -1.6(10) ?
C9 N1 C1 C2 . . . . 123.7(6) ?
C9 N1 C1 C3 . . . . -113.7(6) ?
C9 C10 C11 C12 . . . . -179.2(6) ?
C9 C10 C15 C14 . . . . 178.7(5) ?
C10 C11 C12 C13 . . . . -0.1(10) ?
C11 C10 C15 C14 . . . . -0.1(8) ?
C11 C12 C13 O1 . . . . -178.6(6) ?
C11 C12 C13 C14 . . . . 1.1(9) ?
C12 C13 C14 C15 . . . . -1.6(8) ?
C13 C14 C15 C10 . . . . 1.1(9) ?
C15 C10 C11 C12 . . . . -0.4(9) ?
C16 O1 C13 C12 . . . . 0.5(9) ?
C16 O1 C13 C14 . . . . -179.2(6) ?
